data_2219591
loop_
_publ_author_name
'Wang, Shu-Ye'
'Song, Xue-Ming'
'Duan, Li-Xiang'

_publ_section_title
;
 <i>N</i>'-Propylisonicotinohydrazide
;
_journal_coeditor_code HB2787
_journal_issue 10
_journal_name_full 'Acta Crystallographica Section E'
_journal_page_first o1880
_journal_paper_doi 10.1107/S1600536808027955
_journal_volume 64
_journal_year 2008
_chemical_formula_iupac 'C9 H11 N3 O'
_chemical_formula_moiety 'C9 H11 N3 O'
_chemical_formula_sum 'C9 H11 N3 O'
_chemical_formula_weight 177.21
_chemical_name_systematic
;
N'-Propylisonicotinohydrazide
;
_space_group_IT_number 56
_symmetry_cell_setting orthorhombic
_symmetry_space_group_name_Hall '-P 2ab 2ac'
_symmetry_space_group_name_H-M 'P c c n'
_atom_sites_solution_hydrogens 'difmap (N-H) and geom (C-H)'
_atom_sites_solution_primary direct
_atom_sites_solution_secondary difmap
_audit_creation_method SHELXL97
_cell_angle_alpha 90.00
_cell_angle_beta 90.00
_cell_angle_gamma 90.00
_cell_formula_units_Z 8
_cell_length_a 13.010(3)
_cell_length_b 17.590(4)
_cell_length_c 8.0000(16)
_cell_measurement_reflns_used 1634
_cell_measurement_temperature 297(2)
_cell_measurement_theta_max 25.09
_cell_measurement_theta_min 1.95
_cell_volume 1830.8(7)
_computing_cell_refinement 'SAINT-Plus (Bruker, 2001)'
_computing_data_collection 'APEX2 (Bruker, 2004)'
_computing_data_reduction 'SAINT-Plus (Bruker, 2001)'
_computing_molecular_graphics 'SHELXTL (Sheldrick, 2008)'
_computing_publication_material 'SHELXTL (Sheldrick, 2008)'
_computing_structure_refinement 'SHELXL97 (Sheldrick, 2008)'
_computing_structure_solution 'SHELXS97 (Sheldrick, 2008)'
_diffrn_ambient_temperature 297(2)
_diffrn_measured_fraction_theta_full 1.000
_diffrn_measured_fraction_theta_max 1.000
_diffrn_measurement_device_type 'Bruker APEXII CCD'
_diffrn_measurement_method '\f and \w scans'
_diffrn_radiation_monochromator graphite
_diffrn_radiation_source 'fine-focus sealed tube'
_diffrn_radiation_type MoK\a
_diffrn_radiation_wavelength 0.71073
_diffrn_reflns_av_R_equivalents 0.0618
_diffrn_reflns_av_sigmaI/netI 0.0424
_diffrn_reflns_limit_h_max 15
_diffrn_reflns_limit_h_min -15
_diffrn_reflns_limit_k_max 20
_diffrn_reflns_limit_k_min -19
_diffrn_reflns_limit_l_max 9
_diffrn_reflns_limit_l_min -6
_diffrn_reflns_number 9110
_diffrn_reflns_theta_full 25.09
_diffrn_reflns_theta_max 25.09
_diffrn_reflns_theta_min 1.95
_diffrn_standards_decay_% 0
_diffrn_standards_interval_count 0
_diffrn_standards_interval_time 0
_diffrn_standards_number 0
_exptl_absorpt_coefficient_mu 0.088
_exptl_absorpt_correction_T_max 0.981
_exptl_absorpt_correction_T_min 0.963
_exptl_absorpt_correction_type multi-scan
_exptl_absorpt_process_details '(SADABS; Bruker, 2001)'
_exptl_crystal_colour yellow
_exptl_crystal_density_diffrn 1.286
_exptl_crystal_density_method 'not measured'
_exptl_crystal_description block
_exptl_crystal_F_000 752
_exptl_crystal_size_max 0.43
_exptl_crystal_size_mid 0.28
_exptl_crystal_size_min 0.22
_refine_diff_density_max 0.175
_refine_diff_density_min -0.139
_refine_ls_extinction_method none
_refine_ls_goodness_of_fit_ref 1.004
_refine_ls_hydrogen_treatment mixed
_refine_ls_matrix_type full
_refine_ls_number_parameters 125
_refine_ls_number_reflns 1634
_refine_ls_number_restraints 1
_refine_ls_restrained_S_all 1.004
_refine_ls_R_factor_all 0.0882
_refine_ls_R_factor_gt 0.0468
_refine_ls_shift/su_max 0.000
_refine_ls_shift/su_mean 0.000
_refine_ls_structure_factor_coef Fsqd
_refine_ls_weighting_details 'calc w = 1/[\s^2^(Fo^2^)+(0.0700P)^2^+0.2547P] where P=(Fo^2^+2Fc^2^)/3'
_refine_ls_weighting_scheme calc
_refine_ls_wR_factor_gt 0.1226
_refine_ls_wR_factor_ref 0.1453
_reflns_number_gt 986
_reflns_number_total 1634
_reflns_threshold_expression I>2\s(I)
_cod_data_source_file hb2787.cif
_cod_data_source_block I
_cod_original_cell_volume 1830.8(6)
_cod_database_code 2219591
_cod_database_fobs_code 2219591

loop_
_symmetry_equiv_pos_as_xyz
'x, y, z'
'-x+1/2, -y+1/2, z'
'-x, y+1/2, -z+1/2'
'x+1/2, -y, -z+1/2'
'-x, -y, -z'
'x-1/2, y-1/2, -z'
'x, -y-1/2, z-1/2'
'-x-1/2, y, z-1/2'

loop_
_atom_site_type_symbol
_atom_site_label
_atom_site_fract_x
_atom_site_fract_y
_atom_site_fract_z
_atom_site_U_iso_or_equiv
_atom_site_adp_type
_atom_site_calc_flag
_atom_site_refinement_flags
_atom_site_occupancy
C C1 0.5785(2) 0.3888(2) 0.6946(4) 0.0774(9) Uani d . 1
H H1 0.5509 0.4037 0.7967 0.093 Uiso calc R 1
C C2 0.6065(2) 0.44485(16) 0.5836(3) 0.0615(7) Uani d . 1
H H2 0.5975 0.4959 0.6102 0.074 Uiso calc R 1
C C3 0.64780(16) 0.42398(14) 0.4339(3) 0.0475(6) Uani d . 1
C C4 0.65648(19) 0.34815(15) 0.4012(3) 0.0599(7) Uani d . 1
H H4 0.6825 0.3317 0.2992 0.072 Uiso calc R 1
C C5 0.6266(2) 0.29651(16) 0.5193(4) 0.0699(8) Uani d . 1
H H5 0.6338 0.2451 0.4945 0.084 Uiso calc R 1
C C6 0.67852(18) 0.48038(13) 0.3061(3) 0.0493(6) Uani d . 1
C C7 0.84373(18) 0.63336(14) 0.2827(3) 0.0494(6) Uani d . 1
C C8 0.8682(2) 0.69467(16) 0.1616(4) 0.0771(9) Uani d . 1
H H8A 0.8188 0.6941 0.0725 0.116 Uiso calc R 1
H H8B 0.9358 0.6866 0.1168 0.116 Uiso calc R 1
H H8C 0.8659 0.7430 0.2174 0.116 Uiso calc R 1
C C9 0.91433(19) 0.62320(16) 0.4257(3) 0.0620(8) Uani d . 1
H H9A 0.8751 0.6165 0.5263 0.093 Uiso calc R 1
H H9B 0.9573 0.6673 0.4365 0.093 Uiso calc R 1
H H9C 0.9565 0.5792 0.4073 0.093 Uiso calc R 1
N N1 0.58839(18) 0.31505(15) 0.6654(3) 0.0767(8) Uani d . 1
N N2 0.73950(15) 0.53574(12) 0.3610(2) 0.0517(6) Uani d D 1
N N3 0.76506(16) 0.59328(11) 0.2493(2) 0.0544(6) Uani d . 1
O O1 0.64977(13) 0.47481(10) 0.1615(2) 0.0676(6) Uani d . 1
H H2A 0.7650(17) 0.5349(14) 0.4690(16) 0.072(8) Uiso d D 1

loop_
_atom_site_aniso_label
_atom_site_aniso_U_11
_atom_site_aniso_U_22
_atom_site_aniso_U_33
_atom_site_aniso_U_12
_atom_site_aniso_U_13
_atom_site_aniso_U_23
C1 0.092(2) 0.087(2) 0.0534(18) -0.0139(18) 0.0222(15) 0.0038(16)
C2 0.0764(18) 0.0595(17) 0.0486(16) -0.0105(14) 0.0130(13) 0.0062(13)
C3 0.0441(14) 0.0593(17) 0.0391(13) -0.0091(11) -0.0025(11) 0.0023(11)
C4 0.0596(17) 0.0651(19) 0.0552(17) -0.0069(14) 0.0043(12) -0.0020(14)
C5 0.0658(18) 0.0616(18) 0.082(2) -0.0076(14) -0.0046(16) 0.0095(16)
C6 0.0495(14) 0.0609(16) 0.0375(14) -0.0071(12) -0.0004(11) 0.0039(12)
C7 0.0465(14) 0.0565(16) 0.0453(14) -0.0012(12) 0.0043(11) 0.0032(11)
C8 0.0697(18) 0.078(2) 0.084(2) -0.0169(16) 0.0030(16) 0.0294(16)
C9 0.0562(15) 0.0726(18) 0.0574(17) -0.0112(13) -0.0062(13) 0.0025(13)
N1 0.0825(17) 0.078(2) 0.0697(18) -0.0147(14) 0.0044(13) 0.0211(14)
N2 0.0602(13) 0.0628(14) 0.0321(11) -0.0156(11) -0.0034(9) 0.0091(10)
N3 0.0579(13) 0.0647(14) 0.0406(12) -0.0108(11) -0.0030(9) 0.0147(10)
O1 0.0759(13) 0.0883(14) 0.0387(10) -0.0241(10) -0.0097(8) 0.0064(9)

loop_
_atom_type_symbol
_atom_type_description
_atom_type_scat_dispersion_real
_atom_type_scat_dispersion_imag
_atom_type_scat_source
C C 0.0033 0.0016 'International Tables Vol C Tables 4.2.6.8 and 6.1.1.4'
H H 0.0000 0.0000 'International Tables Vol C Tables 4.2.6.8 and 6.1.1.4'
N N 0.0061 0.0033 'International Tables Vol C Tables 4.2.6.8 and 6.1.1.4'
O O 0.0106 0.0060 'International Tables Vol C Tables 4.2.6.8 and 6.1.1.4'

loop_
_geom_angle_atom_site_label_1
_geom_angle_atom_site_label_2
_geom_angle_atom_site_label_3
_geom_angle
N1 C1 C2 124.2(3)
N1 C1 H1 117.9
C2 C1 H1 117.9
C3 C2 C1 118.6(3)
C3 C2 H2 120.7
C1 C2 H2 120.7
C4 C3 C2 117.7(2)
C4 C3 C6 120.0(2)
C2 C3 C6 122.2(2)
C5 C4 C3 119.6(3)
C5 C4 H4 120.2
C3 C4 H4 120.2
N1 C5 C4 124.0(3)
N1 C5 H5 118.0
C4 C5 H5 118.0
O1 C6 N2 123.7(2)
O1 C6 C3 121.2(2)
N2 C6 C3 115.1(2)
N3 C7 C8 116.0(2)
N3 C7 C9 126.6(2)
C8 C7 C9 117.4(2)
C7 C8 H8A 109.5
C7 C8 H8B 109.5
H8A C8 H8B 109.5
C7 C8 H8C 109.5
H8A C8 H8C 109.5
H8B C8 H8C 109.5
C7 C9 H9A 109.5
C7 C9 H9B 109.5
H9A C9 H9B 109.5
C7 C9 H9C 109.5
H9A C9 H9C 109.5
H9B C9 H9C 109.5
C5 N1 C1 116.0(2)
C6 N2 N3 117.57(19)
C6 N2 H2A 120.6(15)
N3 N2 H2A 121.8(15)
C7 N3 N2 117.42(19)

loop_
_geom_bond_atom_site_label_1
_geom_bond_atom_site_label_2
_geom_bond_distance
C1 N1 1.324(4)
C1 C2 1.376(4)
C1 H1 0.9300
C2 C3 1.363(3)
C2 H2 0.9300
C3 C4 1.364(3)
C3 C6 1.480(3)
C4 C5 1.367(4)
C4 H4 0.9300
C5 N1 1.312(4)
C5 H5 0.9300
C6 O1 1.220(3)
C6 N2 1.331(3)
C7 N3 1.271(3)
C7 C8 1.484(3)
C7 C9 1.478(3)
C8 H8A 0.9600
C8 H8B 0.9600
C8 H8C 0.9600
C9 H9A 0.9600
C9 H9B 0.9600
C9 H9C 0.9600
N2 N3 1.391(2)
N2 H2A 0.926(10)

loop_
_geom_hbond_atom_site_label_D
_geom_hbond_atom_site_label_H
_geom_hbond_atom_site_label_A
_geom_hbond_site_symmetry_A
_geom_hbond_distance_DH
_geom_hbond_distance_HA
_geom_hbond_distance_DA
_geom_hbond_angle_DHA
N2 H2A O1 8_756 0.926(15) 2.172(19) 3.001(3) 149(2)
N2 H2A N3 8_756 0.926(15) 2.497(16) 3.268(2) 140.9(19)
C9 H9A N3 8_756 0.96 2.58 3.525(3) 167

loop_
_cod_related_entry_id
_cod_related_entry_database
_cod_related_entry_code
1 ChemSpider 65399
